data_7015535
loop_
_publ_author_name
'Brotherton, Wendy S.'
'Guha, Pampa M.'
'Phan, Hoa'
'Clark, Ronald J.'
'Shatruk, Michael'
'Zhu, Lei'

_publ_section_title
;
 Tridentate complexes of
 2,6-bis(4-substituted-1,2,3-triazol-1-ylmethyl)pyridine and its
 organic azide precursors: an application of the copper(II)
 acetate-accelerated azide-alkyne cycloaddition.
;
_journal_issue 14
_journal_name_full 'Dalton transactions (Cambridge, England : 2003)'
_journal_page_first 3655
_journal_page_last 3665
_journal_paper_doi 10.1039/c0dt01702g
_journal_volume 40
_journal_year 2011
_chemical_formula_moiety 'C7 H9 Cu N9 O7'
_chemical_formula_sum 'C7 H9 Cu N9 O7'
_chemical_formula_weight 394.77
_chemical_name_systematic
;
?
;
_space_group_IT_number 60
_symmetry_cell_setting orthorhombic
_symmetry_space_group_name_Hall '-P 2n 2ab'
_symmetry_space_group_name_H-M 'P b c n'
_atom_sites_solution_hydrogens geom
_atom_sites_solution_primary direct
_atom_sites_solution_secondary difmap
_audit_creation_method SHELXL-97
_cell_angle_alpha 90.00
_cell_angle_beta 90.00
_cell_angle_gamma 90.00
_cell_formula_units_Z 4
_cell_length_a 15.5617(12)
_cell_length_b 11.3047(9)
_cell_length_c 7.9984(6)
_cell_measurement_reflns_used 6109
_cell_measurement_temperature 173(2)
_cell_measurement_theta_max 28.59
_cell_measurement_theta_min 2.23
_cell_volume 1407.08(19)
_computing_cell_refinement 'Bruker SAINT'
_computing_data_collection 'Bruker APEX2'
_computing_data_reduction 'Bruker SAINT'
_computing_molecular_graphics 'Bruker SHELXTL'
_computing_publication_material 'Bruker SHELXTL'
_computing_structure_refinement 'SHELXL-97 (Sheldrick, 2008)'
_computing_structure_solution 'SHELXS-97 (Sheldrick, 2008)'
_diffrn_ambient_temperature 173(2)
_diffrn_measured_fraction_theta_full 0.998
_diffrn_measured_fraction_theta_max 0.998
_diffrn_measurement_device_type 'Bruker APEX-II CCD'
_diffrn_measurement_method '\f and \w scans'
_diffrn_radiation_monochromator graphite
_diffrn_radiation_source 'fine-focus sealed tube'
_diffrn_radiation_type MoK\a
_diffrn_radiation_wavelength 0.71073
_diffrn_reflns_av_R_equivalents 0.0257
_diffrn_reflns_av_sigmaI/netI 0.0128
_diffrn_reflns_limit_h_max 20
_diffrn_reflns_limit_h_min -20
_diffrn_reflns_limit_k_max 14
_diffrn_reflns_limit_k_min -14
_diffrn_reflns_limit_l_max 10
_diffrn_reflns_limit_l_min -10
_diffrn_reflns_number 16297
_diffrn_reflns_theta_full 27.48
_diffrn_reflns_theta_max 27.48
_diffrn_reflns_theta_min 2.23
_exptl_absorpt_coefficient_mu 1.612
_exptl_absorpt_correction_T_max 0.9237
_exptl_absorpt_correction_T_min 0.7387
_exptl_absorpt_correction_type empirical
_exptl_absorpt_process_details SADABS
_exptl_crystal_colour blue
_exptl_crystal_density_diffrn 1.864
_exptl_crystal_density_method 'not measured'
_exptl_crystal_description flat
_exptl_crystal_F_000 796
_exptl_crystal_size_max 0.20
_exptl_crystal_size_mid 0.19
_exptl_crystal_size_min 0.05
_refine_diff_density_max 0.317
_refine_diff_density_min -0.380
_refine_diff_density_rms 0.054
_refine_ls_extinction_method none
_refine_ls_goodness_of_fit_ref 1.065
_refine_ls_hydrogen_treatment mixed
_refine_ls_matrix_type full
_refine_ls_number_parameters 134
_refine_ls_number_reflns 1611
_refine_ls_number_restraints 36
_refine_ls_restrained_S_all 1.055
_refine_ls_R_factor_all 0.0266
_refine_ls_R_factor_gt 0.0233
_refine_ls_shift/su_max 0.028
_refine_ls_shift/su_mean 0.001
_refine_ls_structure_factor_coef Fsqd
_refine_ls_weighting_details 'calc w=1/[\s^2^(Fo^2^)+(0.0335P)^2^+0.8582P] where P=(Fo^2^+2Fc^2^)/3'
_refine_ls_weighting_scheme calc
_refine_ls_wR_factor_gt 0.0631
_refine_ls_wR_factor_ref 0.0651
_reflns_number_gt 1440
_reflns_number_total 1611
_reflns_threshold_expression >2sigma(I)
_cod_data_source_file c0dt01702g.txt
_cod_data_source_block zhu68
_cod_depositor_comments
;
The following automatic conversions were performed:
'_symmetry_cell_setting' value 'Orthorhombic' changed to 'orthorhombic'
according to '/home/saulius/struct/CIF-dictionaries/cif_core.dic'
dictionary named 'cif_core.dic' version 2.4.1 from 2010-06-29.

Automatic conversion script
Id: cif_fix_enum 1555 2011-01-17 13:19:09Z saulius 
;
_cod_original_sg_symbol_Hall -P2n2ab
_cod_original_sg_symbol_H-M Pbcn
_cod_database_code 7015535

loop_
_symmetry_equiv_pos_as_xyz
'x, y, z'
'-x+1/2, -y+1/2, z+1/2'
'-x, y, -z+1/2'
'x+1/2, -y+1/2, -z'
'-x, -y, -z'
'x-1/2, y-1/2, -z-1/2'
'x, -y, z-1/2'
'-x-1/2, y-1/2, z'

loop_
_atom_site_label
_atom_site_type_symbol
_atom_site_fract_x
_atom_site_fract_y
_atom_site_fract_z
_atom_site_U_iso_or_equiv
_atom_site_adp_type
_atom_site_occupancy
_atom_site_symmetry_multiplicity
_atom_site_calc_flag
_atom_site_refinement_flags
_atom_site_disorder_assembly
_atom_site_disorder_group
Cu1 Cu 0.5000 0.15484(2) 0.2500 0.01807(10) Uani 1 2 d S . .
C1 C 0.36389(10) 0.30996(13) 0.1016(2) 0.0208(3) Uani 1 1 d . A .
H1A H 0.3087 0.3242 0.1599 0.025 Uiso 1 1 calc R . .
H1B H 0.3567 0.3306 -0.0179 0.025 Uiso 1 1 calc R . .
C2 C 0.43413(9) 0.38393(13) 0.17860(19) 0.0190(3) Uani 1 1 d . . .
C3 C 0.43238(10) 0.50672(14) 0.1771(2) 0.0251(3) Uani 1 1 d . . .
H3 H 0.3858 0.5480 0.1271 0.030 Uiso 1 1 calc R . .
C4 C 0.5000 0.5678(2) 0.2500 0.0272(5) Uani 1 2 d S . .
H4 H 0.5000 0.6519 0.2500 0.033 Uiso 1 2 calc SR . .
N1 N 0.5000 0.32559(16) 0.2500 0.0176(4) Uani 1 2 d S . .
N2 N 0.38951(8) 0.18406(11) 0.11873(17) 0.0214(3) Uani 1 1 d . . .
N3 N 0.3291(6) 0.1132(8) 0.142(3) 0.037(3) Uani 0.37(2) 1 d PU A 1
N4 N 0.2795(4) 0.0430(6) 0.152(4) 0.081(7) Uani 0.37(2) 1 d PU A 1
N3A N 0.3348(3) 0.1104(5) 0.0689(10) 0.0267(10) Uani 0.63(2) 1 d PU A 2
N4A N 0.2917(3) 0.0371(3) 0.0287(13) 0.0516(19) Uani 0.63(2) 1 d PU A 2
N5 N 0.63162(8) 0.20740(12) -0.06754(17) 0.0227(3) Uani 1 1 d . A .
O1 O 0.56912(9) 0.14439(13) -0.01556(17) 0.0407(4) Uani 1 1 d . . .
O2 O 0.64816(10) 0.20928(13) -0.21769(15) 0.0390(3) Uani 1 1 d . . .
O3 O 0.67321(8) 0.26601(12) 0.03452(16) 0.0354(3) Uani 1 1 d . . .
O4 O 0.5000 -0.01269(17) 0.2500 0.0414(5) Uani 1 2 d S . .
H4O H 0.4812(17) -0.051(2) 0.180(3) 0.050 Uiso 1 1 d . . .

loop_
_atom_site_aniso_label
_atom_site_aniso_U_11
_atom_site_aniso_U_22
_atom_site_aniso_U_33
_atom_site_aniso_U_23
_atom_site_aniso_U_13
_atom_site_aniso_U_12
Cu1 0.01919(16) 0.01403(15) 0.02099(16) 0.000 -0.00429(9) 0.000
C1 0.0192(7) 0.0176(7) 0.0257(8) 0.0025(6) -0.0031(6) 0.0011(6)
C2 0.0172(7) 0.0196(7) 0.0203(7) 0.0013(6) 0.0014(6) 0.0014(5)
C3 0.0221(7) 0.0204(7) 0.0329(9) 0.0030(6) -0.0019(6) 0.0032(6)
C4 0.0266(12) 0.0168(10) 0.0382(14) 0.000 0.0013(9) 0.000
N1 0.0168(9) 0.0170(8) 0.0191(9) 0.000 0.0015(6) 0.000
N2 0.0167(6) 0.0178(6) 0.0296(7) -0.0013(5) -0.0042(5) -0.0010(5)
N3 0.019(3) 0.022(3) 0.072(8) 0.003(4) -0.014(4) 0.0041(19)
N4 0.019(3) 0.024(3) 0.20(2) 0.020(5) -0.019(5) -0.003(2)
N3A 0.0185(14) 0.0193(14) 0.042(3) 0.0040(18) -0.0076(18) 0.0012(10)
N4A 0.0305(18) 0.0228(14) 0.102(5) 0.0022(19) -0.026(2) -0.0026(12)
N5 0.0202(6) 0.0242(7) 0.0237(7) 0.0005(5) 0.0011(5) 0.0021(5)
O1 0.0341(7) 0.0562(9) 0.0318(7) -0.0182(6) 0.0124(6) -0.0248(6)
O2 0.0514(9) 0.0444(8) 0.0211(6) 0.0033(5) 0.0061(6) -0.0009(7)
O3 0.0320(7) 0.0408(7) 0.0334(7) -0.0078(6) 0.0006(5) -0.0145(6)
O4 0.0640(14) 0.0153(8) 0.0449(12) 0.000 -0.0329(10) 0.000

loop_
_atom_type_symbol
_atom_type_description
_atom_type_scat_dispersion_real
_atom_type_scat_dispersion_imag
_atom_type_scat_source
C C 0.0033 0.0016 'International Tables Vol C Tables 4.2.6.8 and 6.1.1.4'
H H 0.0000 0.0000 'International Tables Vol C Tables 4.2.6.8 and 6.1.1.4'
N N 0.0061 0.0033 'International Tables Vol C Tables 4.2.6.8 and 6.1.1.4'
O O 0.0106 0.0060 'International Tables Vol C Tables 4.2.6.8 and 6.1.1.4'
Cu Cu 0.3201 1.2651 'International Tables Vol C Tables 4.2.6.8 and 6.1.1.4'

loop_
_geom_angle_atom_site_label_1
_geom_angle_atom_site_label_2
_geom_angle_atom_site_label_3
_geom_angle
_geom_angle_site_symmetry_1
_geom_angle_site_symmetry_3
_geom_angle_publ_flag
O4 Cu1 N1 180.0 . . ?
O4 Cu1 N2 99.31(4) . . ?
N1 Cu1 N2 80.69(4) . . ?
O4 Cu1 N2 99.31(4) . 3_655 ?
N1 Cu1 N2 80.69(4) . 3_655 ?
N2 Cu1 N2 161.38(7) . 3_655 ?
O4 Cu1 O1 87.16(3) . 3_655 ?
N1 Cu1 O1 92.84(3) . 3_655 ?
N2 Cu1 O1 94.95(5) . 3_655 ?
N2 Cu1 O1 85.97(5) 3_655 3_655 ?
O4 Cu1 O1 87.16(3) . . ?
N1 Cu1 O1 92.84(3) . . ?
N2 Cu1 O1 85.97(5) . . ?
N2 Cu1 O1 94.95(5) 3_655 . ?
O1 Cu1 O1 174.32(7) 3_655 . ?
N2 C1 C2 107.41(12) . . ?
N2 C1 H1A 110.2 . . ?
C2 C1 H1A 110.2 . . ?
N2 C1 H1B 110.2 . . ?
C2 C1 H1B 110.2 . . ?
H1A C1 H1B 108.5 . . ?
N1 C2 C3 120.57(15) . . ?
N1 C2 C1 116.98(13) . . ?
C3 C2 C1 122.45(13) . . ?
C4 C3 C2 118.64(15) . . ?
C4 C3 H3 120.7 . . ?
C2 C3 H3 120.7 . . ?
C3 C4 C3 120.3(2) . 3_655 ?
C3 C4 H4 119.9 . . ?
C3 C4 H4 119.9 3_655 . ?
C2 N1 C2 121.32(19) 3_655 . ?
C2 N1 Cu1 119.34(9) 3_655 . ?
C2 N1 Cu1 119.34(9) . . ?
N3 N2 C1 115.3(4) . . ?
N3A N2 C1 115.1(3) . . ?
N3 N2 Cu1 117.0(6) . . ?
N3A N2 Cu1 128.8(3) . . ?
C1 N2 Cu1 115.39(9) . . ?
N4 N3 N2 173.3(10) . . ?
N4A N3A N2 173.5(5) . . ?
O2 N5 O3 121.83(15) . . ?
O2 N5 O1 119.22(14) . . ?
O3 N5 O1 118.95(13) . . ?
N5 O1 Cu1 127.37(10) . . ?
Cu1 O4 H4O 124.2(19) . . ?

loop_
_geom_bond_atom_site_label_1
_geom_bond_atom_site_label_2
_geom_bond_distance
_geom_bond_site_symmetry_2
_geom_bond_publ_flag
Cu1 O4 1.8939(19) . ?
Cu1 N1 1.9303(19) . ?
Cu1 N2 2.0415(13) . ?
Cu1 N2 2.0415(13) 3_655 ?
Cu1 O1 2.3838(13) 3_655 ?
Cu1 O1 2.3838(13) . ?
C1 N2 1.4845(19) . ?
C1 C2 1.508(2) . ?
C1 H1A 0.9900 . ?
C1 H1B 0.9900 . ?
C2 N1 1.3460(17) . ?
C2 C3 1.388(2) . ?
C3 C4 1.3874(19) . ?
C3 H3 0.9500 . ?
C4 C3 1.3874(19) 3_655 ?
C4 H4 0.9500 . ?
N1 C2 1.3460(17) 3_655 ?
N2 N3 1.248(10) . ?
N2 N3A 1.256(6) . ?
N3 N4 1.111(11) . ?
N3A N4A 1.113(6) . ?
N5 O2 1.2285(18) . ?
N5 O3 1.2346(18) . ?
N5 O1 1.2753(18) . ?
O4 H4O 0.76(2) . ?

loop_
_geom_torsion_atom_site_label_1
_geom_torsion_atom_site_label_2
_geom_torsion_atom_site_label_3
_geom_torsion_atom_site_label_4
_geom_torsion
_geom_torsion_site_symmetry_1
_geom_torsion_site_symmetry_2
_geom_torsion_site_symmetry_3
_geom_torsion_site_symmetry_4
_geom_torsion_publ_flag
N2 C1 C2 N1 -2.83(17) . . . . ?
N2 C1 C2 C3 177.04(14) . . . . ?
N1 C2 C3 C4 0.2(2) . . . . ?
C1 C2 C3 C4 -179.63(13) . . . . ?
C2 C3 C4 C3 -0.11(11) . . . 3_655 ?
C3 C2 N1 C2 -0.12(11) . . . 3_655 ?
C1 C2 N1 C2 179.75(15) . . . 3_655 ?
C3 C2 N1 Cu1 179.88(11) . . . . ?
C1 C2 N1 Cu1 -0.25(15) . . . . ?
N2 Cu1 N1 C2 -177.72(8) . . . 3_655 ?
N2 Cu1 N1 C2 2.28(8) 3_655 . . 3_655 ?
O1 Cu1 N1 C2 87.73(8) 3_655 . . 3_655 ?
O1 Cu1 N1 C2 -92.27(8) . . . 3_655 ?
N2 Cu1 N1 C2 2.28(8) . . . . ?
N2 Cu1 N1 C2 -177.72(8) 3_655 . . . ?
O1 Cu1 N1 C2 -92.27(8) 3_655 . . . ?
O1 Cu1 N1 C2 87.73(8) . . . . ?
C2 C1 N2 N3 145.8(10) . . . . ?
C2 C1 N2 N3A 176.0(4) . . . . ?
C2 C1 N2 Cu1 4.53(15) . . . . ?
O4 Cu1 N2 N3 35.5(9) . . . . ?
N1 Cu1 N2 N3 -144.5(9) . . . . ?
N2 Cu1 N2 N3 -144.5(9) 3_655 . . . ?
O1 Cu1 N2 N3 -52.4(9) 3_655 . . . ?
O1 Cu1 N2 N3 122.0(9) . . . . ?
O4 Cu1 N2 N3A 6.1(5) . . . . ?
N1 Cu1 N2 N3A -173.9(5) . . . . ?
N2 Cu1 N2 N3A -173.9(5) 3_655 . . . ?
O1 Cu1 N2 N3A -81.8(5) 3_655 . . . ?
O1 Cu1 N2 N3A 92.5(5) . . . . ?
O4 Cu1 N2 C1 176.11(10) . . . . ?
N1 Cu1 N2 C1 -3.89(10) . . . . ?
N2 Cu1 N2 C1 -3.89(10) 3_655 . . . ?
O1 Cu1 N2 C1 88.19(11) 3_655 . . . ?
O1 Cu1 N2 C1 -97.43(11) . . . . ?
O2 N5 O1 Cu1 -164.54(12) . . . . ?
O3 N5 O1 Cu1 14.6(2) . . . . ?
N1 Cu1 O1 N5 42.14(14) . . . . ?
N2 Cu1 O1 N5 122.59(15) . . . . ?
N2 Cu1 O1 N5 -38.75(15) 3_655 . . . ?
